data_7157829
loop_
_publ_author_name
'Paudyal, Mahesh P.'
'Wang, Mingliang'
'Siitonen, Juha H.'
'Hu, Yimin'
'Yousufuddin, Muhammed'
'Shen, Hong C.'
'Falck, John R.'
'K\"urti, L\'aszl\'o'

_publ_section_title
;
 Intramolecular N-Me and N-H aminoetherification for the synthesis of
 <i>N</i>-unprotected 3-amino-O-heterocycles.
;
_journal_issue 3
_journal_name_full 'Organic &amp; biomolecular chemistry'
_journal_page_first 557
_journal_page_last 560
_journal_paper_doi 10.1039/d0ob02122a
_journal_volume 19
_journal_year 2021
_chemical_formula_moiety 'C20 H25 N O3 S'
_chemical_formula_sum 'C20 H25 N O3 S'
_chemical_formula_weight 359.47
_space_group_crystal_system monoclinic
_space_group_IT_number 14
_space_group_name_Hall '-P 2ybc'
_space_group_name_H-M_alt 'P 1 21/c 1'
_atom_sites_solution_hydrogens geom
_audit_creation_method SHELXL-2013
_audit_update_record
;
2020-10-16 deposited with the CCDC.	2020-12-18 downloaded from the CCDC.
;
_cell_angle_alpha 90
_cell_angle_beta 100.756(4)
_cell_angle_gamma 90
_cell_formula_units_Z 4
_cell_length_a 9.3481(14)
_cell_length_b 11.8624(17)
_cell_length_c 17.695(3)
_cell_measurement_reflns_used 9928
_cell_measurement_temperature 299(2)
_cell_measurement_theta_max 31.90
_cell_measurement_theta_min 2.80
_cell_volume 1927.7(5)
_computing_cell_refinement 'Bruker SAINT'
_computing_data_collection 'Bruker APEX2'
_computing_data_reduction 'Bruker SAINT'
_computing_molecular_graphics 'Bruker SHELXTL'
_computing_publication_material 'Bruker SHELXTL'
_computing_structure_refinement 'SHELXL-2013 (Sheldrick, 2013)'
_computing_structure_solution 'SHELXS-97 (Sheldrick 2008)'
_diffrn_ambient_temperature 299(2)
_diffrn_measured_fraction_theta_full 0.997
_diffrn_measured_fraction_theta_max 0.998
_diffrn_measurement_device_type 'Bruker D8 Quest'
_diffrn_measurement_method '\f and \w scans'
_diffrn_radiation_type MoK\a
_diffrn_radiation_wavelength 0.71073
_diffrn_reflns_av_R_equivalents 0.0305
_diffrn_reflns_av_unetI/netI 0.0234
_diffrn_reflns_Laue_measured_fraction_full 0.997
_diffrn_reflns_Laue_measured_fraction_max 0.998
_diffrn_reflns_limit_h_max 13
_diffrn_reflns_limit_h_min -13
_diffrn_reflns_limit_k_max 16
_diffrn_reflns_limit_k_min -16
_diffrn_reflns_limit_l_max 25
_diffrn_reflns_limit_l_min -25
_diffrn_reflns_number 28839
_diffrn_reflns_point_group_measured_fraction_full 0.997
_diffrn_reflns_point_group_measured_fraction_max 0.998
_diffrn_reflns_theta_full 25.000
_diffrn_reflns_theta_max 30.507
_diffrn_reflns_theta_min 3.196
_exptl_absorpt_coefficient_mu 0.186
_exptl_absorpt_correction_T_max 1.000
_exptl_absorpt_correction_T_min 0.941
_exptl_absorpt_correction_type numerical
_exptl_absorpt_process_details SADABS
_exptl_crystal_colour colourless
_exptl_crystal_density_diffrn 1.239
_exptl_crystal_description prism
_exptl_crystal_F_000 768
_exptl_crystal_size_max 0.662
_exptl_crystal_size_mid 0.367
_exptl_crystal_size_min 0.186
_refine_diff_density_max 0.251
_refine_diff_density_min -0.244
_refine_diff_density_rms 0.045
_refine_ls_extinction_method none
_refine_ls_goodness_of_fit_ref 1.248
_refine_ls_hydrogen_treatment constr
_refine_ls_matrix_type full
_refine_ls_number_parameters 228
_refine_ls_number_reflns 5885
_refine_ls_number_restraints 0
_refine_ls_restrained_S_all 1.248
_refine_ls_R_factor_all 0.0716
_refine_ls_R_factor_gt 0.0491
_refine_ls_shift/su_max 0.055
_refine_ls_shift/su_mean 0.001
_refine_ls_structure_factor_coef Fsqd
_refine_ls_weighting_details 'w=1/[\s^2^(Fo^2^)+(0.1000P)^2^] where P=(Fo^2^+2Fc^2^)/3'
_refine_ls_weighting_scheme calc
_refine_ls_wR_factor_gt 0.1623
_refine_ls_wR_factor_ref 0.1804
_reflns_Friedel_coverage 0.000
_reflns_number_gt 4278
_reflns_number_total 5885
_reflns_threshold_expression 'I > 2\s(I)'
_cod_data_source_file d0ob02122a2.cif
_cod_data_source_block falck4_0m_a
_cod_depositor_comments 'Adding full bibliography for 7157829.cif.'
_cod_original_sg_symbol_H-M 'P 21/c'
_cod_database_code 7157829
_shelx_space_group_comment
; 
The symmetry employed for this shelxl refinement is uniquely defined 
by the following loop, which should always be used as a source of 
symmetry information in preference to the above space-group names. 
They are only intended as comments. 
;
_shelx_estimated_absorpt_t_min 0.887
_shelx_estimated_absorpt_t_max 0.966
_shelxl_version_number 2013-4

loop_
_space_group_symop_operation_xyz
'x, y, z'
'-x, y+1/2, -z+1/2'
'-x, -y, -z'
'x, -y-1/2, z-1/2'

loop_
_atom_site_label
_atom_site_type_symbol
_atom_site_fract_x
_atom_site_fract_y
_atom_site_fract_z
_atom_site_U_iso_or_equiv
_atom_site_adp_type
_atom_site_occupancy
_atom_site_site_symmetry_order
_atom_site_calc_flag
_atom_site_refinement_flags_posn
_atom_site_refinement_flags_adp
_atom_site_refinement_flags_occupancy
_atom_site_disorder_assembly
_atom_site_disorder_group
S1 S 0.27716(4) 0.55136(3) 0.19779(2) 0.04609(14) Uani 1 1 d . . . . .
O1 O 0.24363(14) 0.62215(9) 0.25754(7) 0.0657(4) Uani 1 1 d . . . . .
O2 O 0.32079(14) 0.60246(11) 0.13219(7) 0.0691(4) Uani 1 1 d . . . . .
O3 O 0.25525(11) 0.30653(10) 0.30144(6) 0.0551(3) Uani 1 1 d . . . . .
N1 N 0.40863(12) 0.46831(9) 0.23641(7) 0.0397(3) Uani 1 1 d . . . . .
C1 C 0.12300(14) 0.46881(11) 0.16148(8) 0.0394(3) Uani 1 1 d . . . . .
C2 C 0.02545(16) 0.43915(14) 0.20868(8) 0.0500(4) Uani 1 1 d . . . . .
H2 H 0.0399 0.4641 0.2594 0.060 Uiso 1 1 calc R U . . .
C3 C -0.09287(16) 0.37233(15) 0.17955(9) 0.0541(4) Uani 1 1 d . . . . .
H3 H -0.1571 0.3518 0.2114 0.065 Uiso 1 1 calc R U . . .
C4 C -0.11841(15) 0.33494(13) 0.10367(9) 0.0484(3) Uani 1 1 d . . . . .
C5 C -0.02047(16) 0.36604(13) 0.05773(8) 0.0468(3) Uani 1 1 d . . . . .
H5 H -0.0355 0.3418 0.0069 0.056 Uiso 1 1 calc R U . . .
C6 C 0.09968(15) 0.43255(12) 0.08590(8) 0.0431(3) Uani 1 1 d . . . . .
H6 H 0.1643 0.4527 0.0541 0.052 Uiso 1 1 calc R U . . .
C7 C -0.2486(2) 0.26444(19) 0.07171(13) 0.0735(5) Uani 1 1 d . . . . .
H7A H -0.2849 0.2291 0.1132 0.110 Uiso 1 1 calc R U . . .
H7B H -0.2213 0.2076 0.0385 0.110 Uiso 1 1 calc R U . . .
H7C H -0.3230 0.3114 0.0430 0.110 Uiso 1 1 calc R U . . .
C8 C 0.44048(14) 0.44455(10) 0.32008(8) 0.0370(3) Uani 1 1 d . . . . .
H8 H 0.3803 0.4960 0.3441 0.044 Uiso 1 1 calc R U . . .
C9 C 0.40032(14) 0.32479(12) 0.34037(8) 0.0415(3) Uani 1 1 d . . . . .
H9 H 0.4653 0.2708 0.3218 0.050 Uiso 1 1 calc R U . . .
C10 C 0.41063(18) 0.31001(15) 0.42637(9) 0.0563(4) Uani 1 1 d . . . . .
H10A H 0.3523 0.3672 0.4455 0.068 Uiso 1 1 calc R U . . .
H10B H 0.5109 0.3194 0.4523 0.068 Uiso 1 1 calc R U . . .
C11 C 0.3568(2) 0.19344(16) 0.44380(10) 0.0629(5) Uani 1 1 d . . . . .
H11A H 0.4231 0.1365 0.4312 0.075 Uiso 1 1 calc R U . . .
H11B H 0.3546 0.1875 0.4982 0.075 Uiso 1 1 calc R U . . .
C12 C 0.20539(19) 0.17314(17) 0.39732(11) 0.0656(5) Uani 1 1 d . . . . .
H12A H 0.1763 0.0959 0.4041 0.079 Uiso 1 1 calc R U . . .
H12B H 0.1362 0.2226 0.4153 0.079 Uiso 1 1 calc R U . . .
C13 C 0.2049(2) 0.19543(16) 0.31310(11) 0.0692(5) Uani 1 1 d . . . . .
H13A H 0.2669 0.1408 0.2942 0.083 Uiso 1 1 calc R U . . .
H13B H 0.1068 0.1863 0.2840 0.083 Uiso 1 1 calc R U . . .
C14 C 0.59906(14) 0.47528(11) 0.35136(8) 0.0392(3) Uani 1 1 d . . . . .
C15 C 0.63204(19) 0.58691(15) 0.36943(11) 0.0643(5) Uani 1 1 d . . . . .
H15 H 0.5576 0.6399 0.3647 0.077 Uiso 1 1 calc R U . . .
C16 C 0.7744(2) 0.62033(18) 0.39439(15) 0.0871(7) Uani 1 1 d . . . . .
H16 H 0.7948 0.6959 0.4056 0.104 Uiso 1 1 calc R U . . .
C17 C 0.8854(2) 0.54465(19) 0.40284(12) 0.0740(6) Uani 1 1 d . . . . .
H17 H 0.9808 0.5680 0.4201 0.089 Uiso 1 1 calc R U . . .
C18 C 0.85508(19) 0.43362(19) 0.38573(12) 0.0697(5) Uani 1 1 d . . . . .
H18 H 0.9304 0.3813 0.3910 0.084 Uiso 1 1 calc R U . . .
C19 C 0.71211(16) 0.39865(14) 0.36046(10) 0.0559(4) Uani 1 1 d . . . . .
H19 H 0.6925 0.3229 0.3496 0.067 Uiso 1 1 calc R U . . .
C20 C 0.47384(19) 0.39660(15) 0.18569(10) 0.0580(4) Uani 1 1 d . . . . .
H20A H 0.5677 0.3715 0.2120 0.087 Uiso 1 1 calc R U . . .
H20B H 0.4847 0.4383 0.1406 0.087 Uiso 1 1 calc R U . . .
H20C H 0.4123 0.3325 0.1709 0.087 Uiso 1 1 calc R U . . .

loop_
_atom_site_aniso_label
_atom_site_aniso_U_11
_atom_site_aniso_U_22
_atom_site_aniso_U_33
_atom_site_aniso_U_23
_atom_site_aniso_U_13
_atom_site_aniso_U_12
S1 0.0498(2) 0.03178(19) 0.0525(2) 0.00575(13) -0.00133(16) -0.00011(13)
O1 0.0729(8) 0.0424(6) 0.0736(8) -0.0144(6) -0.0075(6) 0.0176(5)
O2 0.0749(8) 0.0569(7) 0.0697(8) 0.0285(6) -0.0015(6) -0.0193(6)
O3 0.0447(6) 0.0538(6) 0.0601(7) 0.0141(5) -0.0074(5) -0.0147(5)
N1 0.0366(6) 0.0397(6) 0.0408(6) -0.0002(5) 0.0025(4) 0.0015(4)
C1 0.0369(6) 0.0385(6) 0.0407(7) 0.0062(5) 0.0015(5) 0.0059(5)
C2 0.0437(8) 0.0686(10) 0.0374(7) 0.0029(7) 0.0063(6) 0.0060(7)
C3 0.0393(7) 0.0781(11) 0.0454(8) 0.0087(8) 0.0092(6) -0.0003(7)
C4 0.0369(7) 0.0549(8) 0.0506(8) 0.0047(7) 0.0006(6) 0.0032(6)
C5 0.0468(8) 0.0514(8) 0.0400(7) -0.0002(6) 0.0026(6) 0.0037(6)
C6 0.0431(7) 0.0466(7) 0.0400(7) 0.0061(6) 0.0084(5) 0.0050(6)
C7 0.0512(10) 0.0912(14) 0.0733(11) -0.0033(11) -0.0008(8) -0.0198(9)
C8 0.0366(6) 0.0339(6) 0.0393(6) -0.0002(5) 0.0042(5) -0.0004(5)
C9 0.0342(6) 0.0412(7) 0.0471(7) 0.0064(6) 0.0025(5) -0.0020(5)
C10 0.0531(9) 0.0627(10) 0.0492(8) 0.0142(7) -0.0005(6) -0.0100(7)
C11 0.0654(11) 0.0660(10) 0.0569(10) 0.0218(8) 0.0104(8) -0.0075(8)
C12 0.0585(10) 0.0634(11) 0.0761(12) 0.0140(9) 0.0159(9) -0.0172(8)
C13 0.0686(11) 0.0609(11) 0.0717(11) 0.0125(9) -0.0033(9) -0.0300(9)
C14 0.0390(6) 0.0383(6) 0.0389(6) -0.0004(5) 0.0034(5) -0.0047(5)
C15 0.0557(10) 0.0437(8) 0.0885(13) -0.0128(9) 0.0007(9) -0.0085(7)
C16 0.0721(14) 0.0649(12) 0.1169(18) -0.0218(12) -0.0012(12) -0.0299(10)
C17 0.0477(10) 0.0911(14) 0.0768(13) -0.0038(10) -0.0048(8) -0.0259(9)
C18 0.0405(8) 0.0821(13) 0.0824(13) 0.0069(11) 0.0010(8) 0.0010(8)
C19 0.0409(8) 0.0467(8) 0.0768(11) 0.0009(8) 0.0030(7) -0.0017(6)
C20 0.0575(9) 0.0656(11) 0.0510(9) -0.0067(8) 0.0106(7) 0.0107(8)

loop_
_atom_type_symbol
_atom_type_description
_atom_type_scat_dispersion_real
_atom_type_scat_dispersion_imag
_atom_type_scat_source
C C 0.0033 0.0016 'International Tables Vol C Tables 4.2.6.8 and 6.1.1.4'
H H 0.0000 0.0000 'International Tables Vol C Tables 4.2.6.8 and 6.1.1.4'
N N 0.0061 0.0033 'International Tables Vol C Tables 4.2.6.8 and 6.1.1.4'
O O 0.0106 0.0060 'International Tables Vol C Tables 4.2.6.8 and 6.1.1.4'
S S 0.1246 0.1234 'International Tables Vol C Tables 4.2.6.8 and 6.1.1.4'

loop_
_geom_angle_atom_site_label_1
_geom_angle_atom_site_label_2
_geom_angle_atom_site_label_3
_geom_angle
_geom_angle_site_symmetry_1
_geom_angle_site_symmetry_3
_geom_angle_publ_flag
O1 S1 O2 118.99(8) . . ?
O1 S1 N1 107.36(6) . . ?
O2 S1 N1 106.85(7) . . ?
O1 S1 C1 108.59(7) . . ?
O2 S1 C1 106.06(7) . . ?
N1 S1 C1 108.65(6) . . ?
C9 O3 C13 112.47(12) . . ?
C20 N1 C8 118.51(11) . . ?
C20 N1 S1 117.91(10) . . ?
C8 N1 S1 122.09(9) . . ?
C6 C1 C2 119.93(13) . . ?
C6 C1 S1 119.75(11) . . ?
C2 C1 S1 120.31(11) . . ?
C3 C2 C1 119.36(14) . . ?
C3 C2 H2 120.3 . . ?
C1 C2 H2 120.3 . . ?
C2 C3 C4 121.64(14) . . ?
C2 C3 H3 119.2 . . ?
C4 C3 H3 119.2 . . ?
C5 C4 C3 117.96(14) . . ?
C5 C4 C7 120.48(15) . . ?
C3 C4 C7 121.55(14) . . ?
C4 C5 C6 121.40(13) . . ?
C4 C5 H5 119.3 . . ?
C6 C5 H5 119.3 . . ?
C1 C6 C5 119.70(13) . . ?
C1 C6 H6 120.2 . . ?
C5 C6 H6 120.2 . . ?
C4 C7 H7A 109.5 . . ?
C4 C7 H7B 109.5 . . ?
H7A C7 H7B 109.5 . . ?
C4 C7 H7C 109.5 . . ?
H7A C7 H7C 109.5 . . ?
H7B C7 H7C 109.5 . . ?
N1 C8 C14 108.50(10) . . ?
N1 C8 C9 113.51(11) . . ?
C14 C8 C9 113.64(11) . . ?
N1 C8 H8 106.9 . . ?
C14 C8 H8 106.9 . . ?
C9 C8 H8 106.9 . . ?
O3 C9 C10 110.21(11) . . ?
O3 C9 C8 106.40(11) . . ?
C10 C9 C8 111.74(12) . . ?
O3 C9 H9 109.5 . . ?
C10 C9 H9 109.5 . . ?
C8 C9 H9 109.5 . . ?
C9 C10 C11 110.28(14) . . ?
C9 C10 H10A 109.6 . . ?
C11 C10 H10A 109.6 . . ?
C9 C10 H10B 109.6 . . ?
C11 C10 H10B 109.6 . . ?
H10A C10 H10B 108.1 . . ?
C12 C11 C10 110.14(14) . . ?
C12 C11 H11A 109.6 . . ?
C10 C11 H11A 109.6 . . ?
C12 C11 H11B 109.6 . . ?
C10 C11 H11B 109.6 . . ?
H11A C11 H11B 108.1 . . ?
C13 C12 C11 109.72(14) . . ?
C13 C12 H12A 109.7 . . ?
C11 C12 H12A 109.7 . . ?
C13 C12 H12B 109.7 . . ?
C11 C12 H12B 109.7 . . ?
H12A C12 H12B 108.2 . . ?
O3 C13 C12 111.31(15) . . ?
O3 C13 H13A 109.4 . . ?
C12 C13 H13A 109.4 . . ?
O3 C13 H13B 109.4 . . ?
C12 C13 H13B 109.4 . . ?
H13A C13 H13B 108.0 . . ?
C19 C14 C15 118.07(14) . . ?
C19 C14 C8 123.75(12) . . ?
C15 C14 C8 118.15(13) . . ?
C16 C15 C14 120.59(18) . . ?
C16 C15 H15 119.7 . . ?
C14 C15 H15 119.7 . . ?
C17 C16 C15 121.08(18) . . ?
C17 C16 H16 119.5 . . ?
C15 C16 H16 119.5 . . ?
C16 C17 C18 119.30(17) . . ?
C16 C17 H17 120.4 . . ?
C18 C17 H17 120.4 . . ?
C17 C18 C19 120.30(19) . . ?
C17 C18 H18 119.8 . . ?
C19 C18 H18 119.8 . . ?
C14 C19 C18 120.65(16) . . ?
C14 C19 H19 119.7 . . ?
C18 C19 H19 119.7 . . ?
N1 C20 H20A 109.5 . . ?
N1 C20 H20B 109.5 . . ?
H20A C20 H20B 109.5 . . ?
N1 C20 H20C 109.5 . . ?
H20A C20 H20C 109.5 . . ?
H20B C20 H20C 109.5 . . ?

loop_
_geom_bond_atom_site_label_1
_geom_bond_atom_site_label_2
_geom_bond_distance
_geom_bond_site_symmetry_2
_geom_bond_publ_flag
S1 O1 1.4301(12) . ?
S1 O2 1.4346(12) . ?
S1 N1 1.6231(11) . ?
S1 C1 1.7615(14) . ?
O3 C9 1.4184(16) . ?
O3 C13 1.4275(19) . ?
N1 C20 1.4508(19) . ?
N1 C8 1.4818(17) . ?
C1 C6 1.383(2) . ?
C1 C2 1.392(2) . ?
C2 C3 1.380(2) . ?
C2 H2 0.9300 . ?
C3 C4 1.392(2) . ?
C3 H3 0.9300 . ?
C4 C5 1.383(2) . ?
C4 C7 1.498(2) . ?
C5 C6 1.387(2) . ?
C5 H5 0.9300 . ?
C6 H6 0.9300 . ?
C7 H7A 0.9600 . ?
C7 H7B 0.9600 . ?
C7 H7C 0.9600 . ?
C8 C14 1.5266(17) . ?
C8 C9 1.5292(18) . ?
C8 H8 0.9800 . ?
C9 C10 1.517(2) . ?
C9 H9 0.9800 . ?
C10 C11 1.523(2) . ?
C10 H10A 0.9700 . ?
C10 H10B 0.9700 . ?
C11 C12 1.518(2) . ?
C11 H11A 0.9700 . ?
C11 H11B 0.9700 . ?
C12 C13 1.513(3) . ?
C12 H12A 0.9700 . ?
C12 H12B 0.9700 . ?
C13 H13A 0.9700 . ?
C13 H13B 0.9700 . ?
C14 C19 1.380(2) . ?
C14 C15 1.383(2) . ?
C15 C16 1.380(2) . ?
C15 H15 0.9300 . ?
C16 C17 1.358(3) . ?
C16 H16 0.9300 . ?
C17 C18 1.369(3) . ?
C17 H17 0.9300 . ?
C18 C19 1.391(2) . ?
C18 H18 0.9300 . ?
C19 H19 0.9300 . ?
C20 H20A 0.9600 . ?
C20 H20B 0.9600 . ?
C20 H20C 0.9600 . ?
